data_7711632
loop_
_publ_author_name
'Velazquez-Garcia, Jose de Jesus'
'Basuroy, Krishnayan'
'Storozhuk, Darina'
'Wong, Joanne'
'Demeshko, Serhiy'
'Meyer, Franc'
'Henning, Robert'
'Techert, Simone'

_publ_section_title
;
 Short- <i>vs</i>. long-range elastic distortion: structural dynamics of a
 [2 \\times 2] tetrairon(II) spin crossover grid complex observed by
 time-resolved X-Ray crystallography.
;
_journal_name_full 'Dalton transactions (Cambridge, England : 2003)'
_journal_paper_doi 10.1039/d2dt02638d
_journal_year 2022
_chemical_formula_moiety 'C96 H68 Fe4 N24, 4(B F4), 2(C2 H3 N)'
_chemical_formula_sum 'C100 H74 B4 F16 Fe4 N26'
_chemical_formula_weight 2210.49
_space_group_crystal_system monoclinic
_space_group_IT_number 15
_space_group_name_Hall '-C 2yc'
_space_group_name_H-M_alt 'C 1 2/c 1'
_atom_sites_solution_hydrogens geom
_atom_sites_solution_primary direct
_audit_creation_date 2022-08-04
_audit_creation_method
;
Olex2 1.2
(compiled 2015.01.26 svn.r3151 for OlexSys, GUI svn.r4998)
;
_audit_update_record
;
2022-08-06 deposited with the CCDC.	2022-10-04 downloaded from the CCDC.
;
_cell_angle_alpha 90
_cell_angle_beta 121.33(3)
_cell_angle_gamma 90
_cell_formula_units_Z 4
_cell_length_a 30.967(6)
_cell_length_b 12.821(3)
_cell_length_c 27.261(5)
_cell_measurement_reflns_used 2916
_cell_measurement_temperature 100.00
_cell_measurement_theta_max 25.452
_cell_measurement_theta_min 1.791
_cell_volume 9245(4)
_computing_molecular_graphics 'Olex2 (Dolomanov et al., 2009)'
_computing_publication_material 'Olex2 (Dolomanov et al., 2009)'
_computing_structure_refinement 'ShelXL (Sheldrick, 2008)'
_diffrn_ambient_temperature 100.00
_diffrn_measured_fraction_theta_full 0.765
_diffrn_measured_fraction_theta_max 0.765
_diffrn_measurement_device_type 'Standard Huber 515.2 kappa model (APS 14 ID Beamline)'
_diffrn_measurement_method '\f scan'
_diffrn_radiation_type Synchrotron
_diffrn_radiation_wavelength 0.82656
_diffrn_reflns_av_R_equivalents 0.054
_diffrn_reflns_av_unetI/netI 0.0426
_diffrn_reflns_Laue_measured_fraction_full 0.765
_diffrn_reflns_Laue_measured_fraction_max 0.765
_diffrn_reflns_number 4169
_diffrn_reflns_point_group_measured_fraction_full 0.765
_diffrn_reflns_point_group_measured_fraction_max 0.765
_diffrn_reflns_theta_full 25.452
_diffrn_reflns_theta_max 25.452
_diffrn_reflns_theta_min 1.791
_diffrn_source 'undulator radiation'
_exptl_absorpt_coefficient_mu 1.076
_exptl_absorpt_correction_type none
_exptl_absorpt_process_details 'Wavelength normalisation made by Precognition software'
_exptl_crystal_colour black
_exptl_crystal_density_diffrn 1.588
_exptl_crystal_density_method 'not measured'
_exptl_crystal_description block
_exptl_crystal_F_000 4496
_exptl_crystal_size_max 0.5
_exptl_crystal_size_mid 0.49
_exptl_crystal_size_min 0.29
_refine_diff_density_max 0.381
_refine_diff_density_min -0.471
_refine_diff_density_rms 0.092
_refine_ls_extinction_method none
_refine_ls_goodness_of_fit_ref 1.268
_refine_ls_hydrogen_treatment constr
_refine_ls_matrix_type full
_refine_ls_number_parameters 725
_refine_ls_number_reflns 4169
_refine_ls_number_restraints 463
_refine_ls_restrained_S_all 1.213
_refine_ls_R_factor_all 0.1338
_refine_ls_R_factor_gt 0.1137
_refine_ls_shift/su_max 0.000
_refine_ls_shift/su_mean 0.000
_refine_ls_structure_factor_coef Fsqd
_refine_ls_weighting_details 'w=1/[\s^2^(Fo^2^)+(0.1502P)^2^+51.8137P] where P=(Fo^2^+2Fc^2^)/3'
_refine_ls_weighting_scheme calc
_refine_ls_wR_factor_gt 0.2680
_refine_ls_wR_factor_ref 0.2808
_reflns_Friedel_coverage 0.000
_reflns_number_gt 3859
_reflns_number_total 4169
_reflns_threshold_expression 'I > 2\s(I)'
_cod_data_source_file d2dt02638d2.cif
_cod_data_source_block fe4_700ps
_cod_database_code 7711632
_shelx_space_group_comment
;
The symmetry employed for this shelxl refinement is uniquely defined
by the following loop, which should always be used as a source of
symmetry information in preference to the above space-group names.
They are only intended as comments.
;
_shelx_estimated_absorpt_t_max 0.817
_shelx_estimated_absorpt_t_min 0.713
_exptl_absorpt_special_details
'Wavelength normalisation process includes the overall absorption and the wavelength-dependent response of the detector'
_olex2_refinement_description
;
1. Fixed Uiso
 At 1.2 times of:
  All C(H) groups
 At 1.5 times of:
  All C(H,H,H) groups
2. Restrained distances
 F6-F7 \\sim F6-F8 \\sim F6-F5 \\sim F7-F8 \\sim F7-F5 \\sim F8-F5
 with sigma of 0.04
 B2-F6 \\sim B2-F7 \\sim B2-F8 \\sim B2-F5
 with sigma of 0.02
 F12-F9 \\sim F12-F10 \\sim F12-F11 \\sim F9-F11 \\sim F10-F11
 with sigma of 0.04
 B3-F12 \\sim B3-F9 \\sim B3-F10 \\sim B3-F11
 with sigma of 0.02
3. Uiso/Uaniso restraints and constraints
F6 \\sim B2 \\sim F7 \\sim F8 \\sim F5: within 1.7A with sigma of 0.01 and
sigma for terminal atoms of 0.01
C50 \\sim C49 \\sim N13: within 1.7A with sigma of 0.01 and sigma for terminal
atoms of 0.01
F10 \\sim B3 \\sim F12 \\sim F9 \\sim F11: within 2A with sigma of 0.01 and
sigma for terminal atoms of 0.02
4. Rigid body (RIGU) restrains
 C46, C47, C48, N12, C44, C45
 with sigma for 1-2 distances of 0.01 and sigma for 1-3 distances of 0.01
 C43, C42, C41, C40, C39, N11
 with sigma for 1-2 distances of 0.01 and sigma for 1-3 distances of 0.01
 C38, C36, C35, N9, N10, C37
 with sigma for 1-2 distances of 0.01 and sigma for 1-3 distances of 0.01
 C34, N8, C30, C31, C32, C33
 with sigma for 1-2 distances of 0.01 and sigma for 1-3 distances of 0.01
 N7, C29, C28, C27, C26, C25
 with sigma for 1-2 distances of 0.01 and sigma for 1-3 distances of 0.01
 N1, C1, C2, C3, C4, C5
 with sigma for 1-2 distances of 0.01 and sigma for 1-3 distances of 0.01
 N2, C6, C7, C8, C9, C10
 with sigma for 1-2 distances of 0.01 and sigma for 1-3 distances of 0.01
 C11, C12, C13, C14, N4, N3
 with sigma for 1-2 distances of 0.01 and sigma for 1-3 distances of 0.01
 N5, C15, C16, C17, C18, C19
 with sigma for 1-2 distances of 0.01 and sigma for 1-3 distances of 0.01
 C20, C21, C22, C23, C24, N6
 with sigma for 1-2 distances of 0.01 and sigma for 1-3 distances of 0.01
5. Others
 Sof(B3)=Sof(F12)=Sof(F9)=Sof(F10)=Sof(F11)=1-FVAR(1)
 Sof(F6)=Sof(F7)=Sof(F8)=Sof(F5)=Sof(B2)=FVAR(1)
6.a Aromatic/amide H refined with riding coordinates:
 C1(H1), C9(H9), C7(H7), C33(H33), C25(H25), C28(H28), C32(H32), C31(H31),
 C18(H18), C16(H16), C48(H48), C24(H24), C4(H4), C2(H2), C8(H8), C3(H3),
 C26(H26), C27(H27), C23(H23), C47(H47), C42(H42), C22(H22), C17(H17), C40(H40),
  C21(H21), C45(H45), C46(H46), C41(H41)
6.b Idealised Me refined as rotating group:
 C13(H13A,H13B,H13C), C37(H37A,H37B,H37C), C50(H50A,H50B,H50C)
;
_shelx_shelxl_version_number 2018/3
_olex2_submission_special_instructions 'No special instructions were received'

loop_
_space_group_symop_operation_xyz
'x, y, z'
'-x, y, -z+1/2'
'x+1/2, y+1/2, z'
'-x+1/2, y+1/2, -z+1/2'
'-x, -y, -z'
'x, -y, z-1/2'
'-x+1/2, -y+1/2, -z'
'x+1/2, -y+1/2, z-1/2'

loop_
_atom_site_label
_atom_site_type_symbol
_atom_site_fract_x
_atom_site_fract_y
_atom_site_fract_z
_atom_site_U_iso_or_equiv
_atom_site_adp_type
_atom_site_occupancy
_atom_site_site_symmetry_order
_atom_site_calc_flag
_atom_site_refinement_flags_posn
_atom_site_refinement_flags_adp
_atom_site_refinement_flags_occupancy
_atom_site_disorder_assembly
_atom_site_disorder_group
Fe0A Fe 0.46876(6) 0.42494(13) 0.83370(7) 0.0678(6) Uani 1 1 d . . . . .
Fe0B Fe 0.37815(7) 0.43135(14) 0.64332(8) 0.0769(6) Uani 1 1 d . . . . .
N3 N 0.4504(4) 0.3276(7) 0.7688(4) 0.069(2) Uani 1 1 d . U . . .
N7 N 0.4100(3) 0.3659(8) 0.8351(4) 0.072(3) Uani 1 1 d . U . . .
N11 N 0.6507(4) 0.5824(8) 0.8582(4) 0.080(3) Uani 1 1 d . U . . .
N9 N 0.5121(4) 0.5255(7) 0.8217(4) 0.067(2) Uani 1 1 d . U . . .
N5 N 0.3595(3) 0.2831(8) 0.6011(5) 0.074(3) Uani 1 1 d . U . . .
N2 N 0.5117(3) 0.3117(7) 0.8744(4) 0.070(2) Uani 1 1 d . U . . .
N1 N 0.5035(4) 0.4839(8) 0.9127(4) 0.073(3) Uani 1 1 d . U . . .
N8 N 0.4220(4) 0.5373(7) 0.7995(4) 0.070(2) Uani 1 1 d . U . . .
N10 N 0.5610(4) 0.5323(7) 0.8400(4) 0.068(2) Uani 1 1 d . U . . .
N4 N 0.4157(4) 0.3247(7) 0.7132(4) 0.071(2) Uani 1 1 d . U . . .
N6 N 0.3382(4) 0.4577(9) 0.5437(5) 0.086(3) Uani 1 1 d . U . . .
C11 C 0.4658(4) 0.2288(10) 0.7867(5) 0.071(3) Uani 1 1 d . U . . .
N12 N 0.6954(4) 0.4104(9) 0.8561(5) 0.084(3) Uani 1 1 d . U . . .
F1 F 0.3516(4) -0.0018(10) 0.7886(5) 0.156(4) Uani 1 1 d . . . . .
C35 C 0.4922(5) 0.6245(9) 0.8104(5) 0.070(3) Uani 1 1 d . U . . .
F2 F 0.3194(4) 0.0780(10) 0.7044(5) 0.157(4) Uani 1 1 d . . . . .
F4 F 0.2732(4) 0.0685(8) 0.7444(5) 0.144(4) Uani 1 1 d . . . . .
C15 C 0.3728(5) 0.1998(11) 0.6356(6) 0.083(4) Uani 1 1 d . U . . .
C14 C 0.4081(5) 0.2228(9) 0.6957(6) 0.075(3) Uani 1 1 d . U . . .
C34 C 0.4400(5) 0.6310(10) 0.7924(5) 0.075(3) Uani 1 1 d . U . . .
C29 C 0.3673(4) 0.4291(11) 0.8099(5) 0.076(3) Uani 1 1 d . U . . .
C12 C 0.4386(5) 0.1577(9) 0.7421(6) 0.078(3) Uani 1 1 d . U . . .
C1 C 0.4987(5) 0.5780(11) 0.9295(5) 0.081(3) Uani 1 1 d . U . . .
H1 H 0.472272 0.619900 0.903096 0.097 Uiso 1 1 calc R . . . .
C10 C 0.5050(5) 0.2191(10) 0.8470(6) 0.078(3) Uani 1 1 d . U . . .
C5 C 0.5407(5) 0.4216(11) 0.9531(6) 0.079(3) Uani 1 1 d . U . . .
F3 F 0.2880(4) -0.0749(8) 0.7103(5) 0.152(4) Uani 1 1 d . . . . .
C38 C 0.5723(5) 0.6366(10) 0.8413(5) 0.079(3) Uani 1 1 d . U . . .
C39 C 0.6233(6) 0.6639(11) 0.8593(6) 0.090(4) Uani 1 1 d . U . . .
C19 C 0.3284(5) 0.2733(11) 0.5441(6) 0.082(3) Uani 1 1 d . U . . .
C36 C 0.5300(5) 0.6971(10) 0.8239(5) 0.077(3) Uani 1 1 d . U . . .
C6 C 0.5435(5) 0.3188(11) 0.9321(6) 0.079(3) Uani 1 1 d . U . . .
C30 C 0.3754(5) 0.5282(10) 0.7913(5) 0.073(3) Uani 1 1 d . U . . .
C9 C 0.5310(5) 0.1292(11) 0.8785(7) 0.089(4) Uani 1 1 d . U . . .
H9 H 0.526603 0.065366 0.860215 0.107 Uiso 1 1 calc R . . . .
C7 C 0.5706(5) 0.2326(12) 0.9647(7) 0.098(4) Uani 1 1 d . U . . .
H7 H 0.593003 0.238616 1.004097 0.117 Uiso 1 1 calc R . . . .
C33 C 0.4061(6) 0.7162(11) 0.7718(6) 0.092(4) Uani 1 1 d . U . . .
H33 H 0.416348 0.780189 0.765145 0.111 Uiso 1 1 calc R . . . .
C43 C 0.7000(5) 0.5933(11) 0.8742(6) 0.085(4) Uani 1 1 d . U . . .
C25 C 0.4064(5) 0.2730(11) 0.8559(6) 0.087(4) Uani 1 1 d . U . . .
H25 H 0.434964 0.230826 0.873688 0.105 Uiso 1 1 calc R . . . .
C28 C 0.3233(5) 0.3924(12) 0.8044(6) 0.093(4) Uani 1 1 d . U . . .
H28 H 0.294399 0.433545 0.785698 0.112 Uiso 1 1 calc R . . . .
C44 C 0.7230(5) 0.4988(11) 0.8663(6) 0.085(4) Uani 1 1 d . U . . .
C32 C 0.3577(6) 0.7041(11) 0.7614(6) 0.091(4) Uani 1 1 d . U . . .
H32 H 0.335610 0.760429 0.747602 0.109 Uiso 1 1 calc R . . . .
C31 C 0.3418(5) 0.6130(12) 0.7709(5) 0.086(4) Uani 1 1 d . U . . .
H31 H 0.309229 0.606271 0.764005 0.103 Uiso 1 1 calc R . . . .
C18 C 0.3083(5) 0.1772(12) 0.5195(6) 0.095(4) Uani 1 1 d . U . . .
H18 H 0.287202 0.170821 0.479944 0.114 Uiso 1 1 calc R . . . .
C16 C 0.3526(5) 0.0995(11) 0.6125(7) 0.092(4) Uani 1 1 d . U . . .
H16 H 0.361058 0.041131 0.636023 0.111 Uiso 1 1 calc R . . . .
C48 C 0.7107(5) 0.3249(12) 0.8422(6) 0.089(4) Uani 1 1 d . U . . .
H48 H 0.691425 0.264493 0.833793 0.106 Uiso 1 1 calc R . . . .
C24 C 0.3333(6) 0.5486(12) 0.5161(7) 0.099(4) Uani 1 1 d . U . . .
H24 H 0.346461 0.608652 0.538133 0.118 Uiso 1 1 calc R . . . .
C4 C 0.5738(6) 0.4571(13) 1.0092(6) 0.096(4) Uani 1 1 d . U . . .
H4 H 0.599239 0.413824 1.036105 0.115 Uiso 1 1 calc R . . . .
C2 C 0.5310(5) 0.6180(13) 0.9843(6) 0.094(4) Uani 1 1 d . U . . .
H2 H 0.527059 0.685575 0.993745 0.113 Uiso 1 1 calc R . . . .
C8 C 0.5634(5) 0.1388(11) 0.9373(6) 0.090(4) Uani 1 1 d . U . . .
H8 H 0.580620 0.080250 0.958747 0.108 Uiso 1 1 calc R . . . .
C20 C 0.3185(5) 0.3702(12) 0.5114(6) 0.088(4) Uani 1 1 d . U . . .
C3 C 0.5685(5) 0.5551(13) 1.0237(6) 0.097(4) Uani 1 1 d . U . . .
H3 H 0.590500 0.579562 1.060707 0.117 Uiso 1 1 calc R . . . .
C26 C 0.3630(6) 0.2369(12) 0.8523(7) 0.102(4) Uani 1 1 d . U . . .
H26 H 0.362493 0.172420 0.867646 0.122 Uiso 1 1 calc R . . . .
C13 C 0.4409(6) 0.0403(10) 0.7443(7) 0.103(5) Uani 1 1 d . U . . .
H13A H 0.470286 0.018358 0.779598 0.155 Uiso 1 1 calc GR . . . .
H13B H 0.442748 0.014320 0.712446 0.155 Uiso 1 1 calc GR . . . .
H13C H 0.411114 0.013439 0.742388 0.155 Uiso 1 1 calc GR . . . .
C37 C 0.5261(5) 0.8149(10) 0.8246(7) 0.104(5) Uani 1 1 d . U . . .
H37A H 0.491189 0.835187 0.803245 0.156 Uiso 1 1 calc GR . . . .
H37B H 0.543449 0.845499 0.807427 0.156 Uiso 1 1 calc GR . . . .
H37C H 0.541280 0.838641 0.863523 0.156 Uiso 1 1 calc GR . . . .
C27 C 0.3206(5) 0.2980(12) 0.8256(6) 0.097(4) Uani 1 1 d . U . . .
H27 H 0.290482 0.275452 0.821888 0.116 Uiso 1 1 calc R . . . .
C23 C 0.3104(6) 0.5572(13) 0.4587(7) 0.102(4) Uani 1 1 d . U . . .
H23 H 0.308674 0.621502 0.441958 0.122 Uiso 1 1 calc R . . . .
C47 C 0.7543(6) 0.3220(13) 0.8396(6) 0.098(4) Uani 1 1 d . U . . .
H47 H 0.763681 0.261694 0.828610 0.117 Uiso 1 1 calc R . . . .
C42 C 0.7236(6) 0.6914(13) 0.8934(7) 0.110(5) Uani 1 1 d . U . . .
H42 H 0.757527 0.700018 0.905273 0.132 Uiso 1 1 calc R . . . .
C22 C 0.2895(6) 0.4691(14) 0.4249(7) 0.108(5) Uani 1 1 d . U . . .
H22 H 0.272715 0.473214 0.385029 0.130 Uiso 1 1 calc R . . . .
C17 C 0.3198(6) 0.0926(12) 0.5540(7) 0.103(5) Uani 1 1 d . U . . .
H17 H 0.305372 0.028496 0.537806 0.123 Uiso 1 1 calc R . . . .
C40 C 0.6470(6) 0.7624(11) 0.8779(7) 0.105(5) Uani 1 1 d . U . . .
H40 H 0.628887 0.819357 0.878925 0.126 Uiso 1 1 calc R . . . .
C21 C 0.2944(5) 0.3749(13) 0.4520(6) 0.099(4) Uani 1 1 d . U . . .
H21 H 0.281350 0.314417 0.430352 0.118 Uiso 1 1 calc R . . . .
C45 C 0.7676(5) 0.4979(14) 0.8668(7) 0.111(5) Uani 1 1 d . U . . .
H45 H 0.787115 0.558097 0.876176 0.134 Uiso 1 1 calc R . . . .
C46 C 0.7829(6) 0.4104(14) 0.8538(7) 0.110(5) Uani 1 1 d . U . . .
H46 H 0.813224 0.409616 0.854492 0.132 Uiso 1 1 calc R . . . .
C41 C 0.6960(7) 0.7734(12) 0.8942(8) 0.120(6) Uani 1 1 d . U . . .
H41 H 0.711257 0.838431 0.906303 0.144 Uiso 1 1 calc R . . . .
B1 B 0.3105(8) 0.0155(17) 0.7372(10) 0.108(6) Uani 1 1 d . . . . .
C49 C 0.4284(9) -0.146(2) 0.9057(10) 0.149(6) Uani 1 1 d . U . . .
N13 N 0.4091(8) -0.2257(17) 0.9036(8) 0.155(6) Uani 1 1 d . U . . .
C50 C 0.4499(8) -0.0456(19) 0.9119(9) 0.159(7) Uani 1 1 d . U . . .
H50A H 0.445637 -0.024016 0.875865 0.239 Uiso 1 1 calc GR . . . .
H50B H 0.485336 -0.048131 0.940478 0.239 Uiso 1 1 calc GR . . . .
H50C H 0.433420 0.003238 0.923441 0.239 Uiso 1 1 calc GR . . . .
F6 F 0.9163(15) 0.621(4) 0.9843(17) 0.149(14) Uani 0.28(2) 1 d D U P A 1
F7 F 0.8444(14) 0.702(4) 0.9443(16) 0.146(14) Uani 0.28(2) 1 d D U P A 1
F8 F 0.8584(14) 0.581(3) 1.0076(18) 0.157(14) Uani 0.28(2) 1 d D U P A 1
F5 F 0.8994(14) 0.731(3) 1.0349(15) 0.155(14) Uani 0.28(2) 1 d D U P A 1
B2 B 0.8803(11) 0.657(3) 0.9939(13) 0.149(13) Uani 0.28(2) 1 d D U P A 1
B3 B 0.8861(8) 0.6287(15) 0.9996(9) 0.168(10) Uani 0.72(2) 1 d D U P A 2
F12 F 0.9348(8) 0.6513(16) 1.0243(11) 0.222(10) Uani 0.72(2) 1 d D U P A 2
F9 F 0.8582(8) 0.7123(16) 0.9750(9) 0.194(9) Uani 0.72(2) 1 d D U P A 2
F10 F 0.8762(8) 0.5511(13) 0.9632(7) 0.181(9) Uani 0.72(2) 1 d D U P A 2
F11 F 0.8831(9) 0.5947(14) 1.0438(8) 0.178(8) Uani 0.72(2) 1 d D U P A 2

loop_
_atom_site_aniso_label
_atom_site_aniso_U_11
_atom_site_aniso_U_22
_atom_site_aniso_U_33
_atom_site_aniso_U_23
_atom_site_aniso_U_13
_atom_site_aniso_U_12
Fe0A 0.0671(11) 0.0605(10) 0.0735(11) 0.0014(8) 0.0348(9) 0.0022(8)
Fe0B 0.0768(12) 0.0686(12) 0.0831(12) -0.0048(9) 0.0400(10) 0.0001(9)
N3 0.067(6) 0.063(6) 0.074(6) 0.002(5) 0.034(5) 0.002(5)
N7 0.063(6) 0.069(6) 0.083(7) -0.005(5) 0.038(5) -0.001(5)
N11 0.070(6) 0.085(7) 0.074(6) 0.002(6) 0.030(5) -0.014(5)
N9 0.063(6) 0.065(6) 0.071(6) -0.002(5) 0.033(5) 0.003(5)
N5 0.059(6) 0.080(7) 0.083(7) -0.009(6) 0.036(5) 0.005(5)
N2 0.061(6) 0.068(6) 0.082(6) 0.009(5) 0.039(5) 0.004(5)
N1 0.066(6) 0.071(6) 0.078(6) -0.001(5) 0.035(5) -0.004(5)
N8 0.066(6) 0.070(6) 0.069(6) -0.007(5) 0.032(5) 0.004(5)
N10 0.066(6) 0.068(6) 0.070(6) 0.001(5) 0.035(5) -0.001(5)
N4 0.065(6) 0.063(6) 0.081(6) -0.005(5) 0.036(5) -0.011(5)
N6 0.083(7) 0.080(7) 0.088(7) -0.008(6) 0.041(6) 0.005(6)
C11 0.070(8) 0.070(7) 0.083(8) -0.001(6) 0.047(7) -0.001(6)
N12 0.073(7) 0.081(7) 0.088(7) 0.015(6) 0.035(6) -0.001(5)
F1 0.115(8) 0.193(12) 0.115(8) 0.026(7) 0.028(7) 0.005(7)
C35 0.089(9) 0.061(7) 0.052(6) -0.005(5) 0.031(6) 0.001(6)
F2 0.136(9) 0.187(11) 0.154(9) 0.048(8) 0.079(8) -0.001(7)
F4 0.117(7) 0.133(8) 0.196(11) -0.015(7) 0.092(8) -0.008(6)
C15 0.087(9) 0.077(8) 0.096(10) -0.024(7) 0.056(8) -0.016(7)
C14 0.079(8) 0.057(7) 0.099(9) -0.007(6) 0.053(7) -0.011(6)
C34 0.085(9) 0.064(8) 0.081(8) -0.001(6) 0.046(7) 0.007(6)
C29 0.051(7) 0.096(9) 0.074(8) -0.007(7) 0.027(6) 0.004(6)
C12 0.072(8) 0.057(7) 0.120(10) -0.007(6) 0.060(8) -0.004(6)
C1 0.074(8) 0.086(9) 0.075(8) -0.004(7) 0.034(7) -0.001(7)
C10 0.082(9) 0.063(7) 0.104(10) 0.010(7) 0.058(8) 0.005(6)
C5 0.066(8) 0.095(9) 0.075(8) 0.005(7) 0.036(7) -0.001(7)
F3 0.125(8) 0.108(8) 0.186(10) -0.006(7) 0.055(8) 0.024(6)
C38 0.087(9) 0.078(8) 0.069(8) 0.001(6) 0.039(7) -0.018(7)
C39 0.107(11) 0.066(8) 0.101(10) 0.002(7) 0.057(9) -0.010(7)
C19 0.078(9) 0.082(9) 0.086(8) -0.013(7) 0.044(7) -0.009(7)
C36 0.092(9) 0.066(7) 0.075(8) 0.001(6) 0.045(7) -0.004(7)
C6 0.067(8) 0.091(9) 0.085(8) 0.025(7) 0.043(7) 0.013(7)
C30 0.069(8) 0.079(8) 0.067(7) -0.001(6) 0.032(6) 0.008(6)
C9 0.092(10) 0.073(8) 0.113(10) 0.007(7) 0.059(8) 0.008(7)
C7 0.084(9) 0.100(10) 0.104(10) 0.030(8) 0.044(8) 0.010(8)
C33 0.114(10) 0.068(8) 0.084(9) 0.009(7) 0.044(9) 0.009(7)
C43 0.076(8) 0.083(9) 0.084(8) 0.002(7) 0.034(7) -0.010(7)
C25 0.093(9) 0.084(9) 0.097(9) -0.006(7) 0.058(8) -0.002(7)
C28 0.084(9) 0.096(9) 0.103(10) -0.020(8) 0.051(9) 0.004(8)
C44 0.072(8) 0.086(9) 0.085(9) 0.009(7) 0.033(7) -0.007(7)
C32 0.100(10) 0.078(9) 0.092(10) 0.006(7) 0.047(9) 0.017(8)
C31 0.070(8) 0.100(9) 0.080(8) -0.006(8) 0.034(7) 0.009(7)
C18 0.081(10) 0.104(10) 0.085(9) -0.025(8) 0.032(8) -0.017(8)
C16 0.083(9) 0.081(9) 0.110(10) -0.021(8) 0.048(8) -0.018(7)
C48 0.086(9) 0.092(9) 0.092(9) 0.016(8) 0.048(8) 0.007(8)
C24 0.111(12) 0.087(10) 0.086(9) -0.006(7) 0.043(9) 0.012(8)
C4 0.084(10) 0.119(11) 0.076(8) 0.010(8) 0.036(7) -0.008(8)
C2 0.084(10) 0.101(10) 0.092(9) -0.017(8) 0.042(8) -0.013(8)
C8 0.080(9) 0.080(9) 0.100(9) 0.027(7) 0.040(8) 0.007(7)
C20 0.074(9) 0.093(10) 0.098(9) -0.020(8) 0.046(8) -0.007(7)
C3 0.063(8) 0.131(12) 0.081(9) -0.017(8) 0.026(7) -0.013(8)
C26 0.102(10) 0.097(10) 0.134(12) 0.013(9) 0.081(10) 0.012(8)
C13 0.099(10) 0.063(8) 0.153(14) -0.012(8) 0.069(11) -0.007(7)
C37 0.093(10) 0.064(8) 0.122(12) 0.010(8) 0.032(9) -0.007(7)
C27 0.079(9) 0.104(11) 0.110(11) -0.002(9) 0.051(9) -0.012(8)
C23 0.095(11) 0.105(11) 0.090(9) -0.006(8) 0.037(9) 0.000(8)
C47 0.101(11) 0.105(11) 0.092(10) 0.022(8) 0.054(9) 0.014(8)
C42 0.079(10) 0.105(11) 0.129(13) -0.028(10) 0.042(9) -0.035(8)
C22 0.096(11) 0.131(13) 0.079(9) 0.001(8) 0.032(8) 0.009(10)
C17 0.091(10) 0.091(10) 0.110(10) -0.037(8) 0.041(9) -0.034(8)
C40 0.116(11) 0.078(9) 0.135(13) -0.015(9) 0.075(11) -0.032(8)
C21 0.089(10) 0.106(10) 0.079(9) -0.022(8) 0.028(8) -0.010(9)
C45 0.069(9) 0.113(11) 0.137(14) 0.036(11) 0.043(9) 0.001(9)
C46 0.075(10) 0.119(12) 0.133(13) 0.026(11) 0.052(10) 0.010(9)
C41 0.119(12) 0.074(9) 0.168(16) -0.031(10) 0.075(12) -0.037(9)
B1 0.104(15) 0.097(14) 0.117(15) 0.018(12) 0.052(14) -0.019(12)
C49 0.156(14) 0.177(17) 0.129(9) 0.038(14) 0.084(10) 0.046(13)
N13 0.173(14) 0.179(16) 0.125(9) 0.030(13) 0.085(10) 0.047(12)
C50 0.152(14) 0.178(17) 0.142(11) 0.047(13) 0.073(11) 0.034(13)
F6 0.11(2) 0.19(3) 0.13(2) -0.017(18) 0.042(16) -0.022(16)
F7 0.101(19) 0.19(3) 0.13(2) -0.001(18) 0.046(16) -0.037(16)
F8 0.112(19) 0.19(3) 0.13(2) 0.005(18) 0.039(16) -0.038(16)
F5 0.12(2) 0.19(3) 0.13(2) -0.012(17) 0.047(16) -0.034(16)
B2 0.107(18) 0.19(2) 0.129(19) -0.005(16) 0.045(15) -0.034(15)
B3 0.187(15) 0.128(13) 0.169(14) 0.025(12) 0.078(13) 0.021(12)
F12 0.158(16) 0.162(15) 0.245(19) 0.019(15) 0.036(15) 0.014(13)
F9 0.177(16) 0.143(13) 0.205(18) 0.045(14) 0.060(14) 0.057(12)
F10 0.213(17) 0.137(13) 0.129(12) -0.004(9) 0.044(11) 0.041(12)
F11 0.256(19) 0.143(13) 0.140(13) -0.007(11) 0.106(13) 0.003(13)

loop_
_atom_type_symbol
_atom_type_description
_atom_type_scat_dispersion_real
_atom_type_scat_dispersion_imag
_atom_type_scat_source
C C 0.0050 0.0020 'International Tables Vol C Tables 4.2.6.8 and 6.1.1.4'
H H 0.0000 0.0000 'International Tables Vol C Tables 4.2.6.8 and 6.1.1.4'
B B 0.0020 0.0010 'International Tables Vol C Tables 4.2.6.8 and 6.1.1.4'
F F 0.0250 0.0140 'International Tables Vol C Tables 4.2.6.8 and 6.1.1.4'
Fe Fe 0.3670 1.1190 'International Tables Vol C Tables 4.2.6.8 and 6.1.1.4'
N N 0.0090 0.0050 'International Tables Vol C Tables 4.2.6.8 and 6.1.1.4'

loop_
_geom_angle_atom_site_label_1
_geom_angle_atom_site_label_2
_geom_angle_atom_site_label_3
_geom_angle
_geom_angle_site_symmetry_1
_geom_angle_site_symmetry_3
_geom_angle_publ_flag
N3 Fe0A N9 99.4(4) . . ?
N7 Fe0A N3 86.4(4) . . ?
N7 Fe0A N9 160.7(4) . . ?
N7 Fe0A N1 96.2(4) . . ?
N2 Fe0A N3 80.1(4) . . ?
N2 Fe0A N7 93.9(4) . . ?
N2 Fe0A N9 105.2(4) . . ?
N2 Fe0A N1 80.6(4) . . ?
N2 Fe0A N8 172.2(4) . . ?
N1 Fe0A N3 160.7(4) . . ?
N1 Fe0A N9 84.4(4) . . ?
N8 Fe0A N3 104.2(4) . . ?
N8 Fe0A N7 80.1(4) . . ?
N8 Fe0A N9 80.6(4) . . ?
N8 Fe0A N1 95.0(4) . . ?
N11 Fe0B N5 143.7(4) 2_656 . ?
N11 Fe0B N10 76.5(4) 2_656 2_656 ?
N11 Fe0B N4 129.1(4) 2_656 . ?
N11 Fe0B N6 83.3(4) 2_656 . ?
N11 Fe0B N12 72.5(4) 2_656 2_656 ?
N5 Fe0B N6 71.0(4) . . ?
N5 Fe0B N12 84.7(4) . 2_656 ?
N10 Fe0B N5 128.0(4) 2_656 . ?
N10 Fe0B N4 100.8(4) 2_656 . ?
N10 Fe0B N6 92.0(4) 2_656 . ?
N10 Fe0B N12 146.9(4) 2_656 2_656 ?
N4 Fe0B N5 77.3(4) . . ?
N4 Fe0B N6 147.0(4) . . ?
N4 Fe0B N12 90.0(4) . 2_656 ?
N12 Fe0B N6 95.6(4) 2_656 . ?
N4 N3 Fe0A 136.1(8) . . ?
N4 N3 C11 108.2(10) . . ?
C11 N3 Fe0A 112.4(8) . . ?
C29 N7 Fe0A 114.4(8) . . ?
C25 N7 Fe0A 128.4(9) . . ?
C25 N7 C29 117.2(11) . . ?
C39 N11 Fe0B 116.2(9) . 2_656 ?
C39 N11 C43 121.7(12) . . ?
C43 N11 Fe0B 119.4(9) . 2_656 ?
N10 N9 Fe0A 135.2(8) . . ?
N10 N9 C35 108.3(9) . . ?
C35 N9 Fe0A 111.8(8) . . ?
C15 N5 Fe0B 115.7(8) . . ?
C15 N5 C19 120.8(12) . . ?
C19 N5 Fe0B 122.4(9) . . ?
C10 N2 Fe0A 119.3(9) . . ?
C6 N2 Fe0A 119.6(9) . . ?
C6 N2 C10 120.4(11) . . ?
C1 N1 Fe0A 128.7(9) . . ?
C1 N1 C5 117.0(11) . . ?
C5 N1 Fe0A 114.0(9) . . ?
C34 N8 Fe0A 117.8(8) . . ?
C30 N8 Fe0A 119.5(8) . . ?
C30 N8 C34 121.9(10) . . ?
N9 N10 Fe0B 138.5(8) . 2_656 ?
N9 N10 C38 107.3(10) . . ?
C38 N10 Fe0B 113.6(8) . 2_656 ?
N3 N4 Fe0B 138.1(7) . . ?
N3 N4 C14 108.4(10) . . ?
C14 N4 Fe0B 112.6(9) . . ?
C24 N6 Fe0B 127.2(10) . . ?
C24 N6 C20 118.0(13) . . ?
C20 N6 Fe0B 114.8(10) . . ?
N3 C11 C12 110.9(11) . . ?
N3 C11 C10 114.8(11) . . ?
C12 C11 C10 134.3(12) . . ?
C44 N12 Fe0B 114.8(10) . 2_656 ?
C48 N12 Fe0B 126.9(9) . 2_656 ?
C48 N12 C44 118.1(12) . . ?
N9 C35 C34 115.3(11) . . ?
N9 C35 C36 110.0(11) . . ?
C36 C35 C34 134.5(12) . . ?
N5 C15 C14 114.0(11) . . ?
N5 C15 C16 120.4(13) . . ?
C16 C15 C14 125.6(14) . . ?
N4 C14 C15 118.7(12) . . ?
N4 C14 C12 110.0(11) . . ?
C12 C14 C15 131.3(12) . . ?
N8 C34 C35 111.7(11) . . ?
N8 C34 C33 117.3(12) . . ?
C33 C34 C35 131.0(13) . . ?
N7 C29 C30 113.2(11) . . ?
C28 C29 N7 119.2(13) . . ?
C28 C29 C30 127.5(12) . . ?
C11 C12 C13 128.5(13) . . ?
C14 C12 C11 102.5(10) . . ?
C14 C12 C13 129.0(13) . . ?
N1 C1 H1 118.0 . . ?
N1 C1 C2 123.9(13) . . ?
C2 C1 H1 118.0 . . ?
N2 C10 C11 110.2(11) . . ?
N2 C10 C9 120.2(13) . . ?
C9 C10 C11 129.3(13) . . ?
N1 C5 C6 114.2(11) . . ?
N1 C5 C4 121.5(14) . . ?
C4 C5 C6 124.3(13) . . ?
N10 C38 C39 117.7(12) . . ?
C36 C38 N10 110.8(11) . . ?
C36 C38 C39 131.5(13) . . ?
N11 C39 C38 113.3(12) . . ?
N11 C39 C40 118.8(14) . . ?
C40 C39 C38 127.9(14) . . ?
N5 C19 C18 120.9(14) . . ?
N5 C19 C20 115.0(12) . . ?
C18 C19 C20 124.0(13) . . ?
C35 C36 C37 127.7(13) . . ?
C38 C36 C35 103.6(11) . . ?
C38 C36 C37 128.6(12) . . ?
N2 C6 C5 111.2(11) . . ?
N2 C6 C7 121.4(14) . . ?
C7 C6 C5 127.2(14) . . ?
N8 C30 C29 112.7(11) . . ?
N8 C30 C31 120.5(12) . . ?
C31 C30 C29 126.5(12) . . ?
C10 C9 H9 121.0 . . ?
C8 C9 C10 118.1(14) . . ?
C8 C9 H9 121.0 . . ?
C6 C7 H7 120.9 . . ?
C8 C7 C6 118.3(14) . . ?
C8 C7 H7 120.9 . . ?
C34 C33 H33 120.1 . . ?
C32 C33 C34 119.7(13) . . ?
C32 C33 H33 120.1 . . ?
N11 C43 C44 114.5(12) . . ?
N11 C43 C42 119.3(13) . . ?
C42 C43 C44 126.1(13) . . ?
N7 C25 H25 118.0 . . ?
N7 C25 C26 124.0(13) . . ?
C26 C25 H25 118.0 . . ?
C29 C28 H28 118.8 . . ?
C27 C28 C29 122.3(14) . . ?
C27 C28 H28 118.8 . . ?
N12 C44 C43 114.6(12) . . ?
N12 C44 C45 121.1(14) . . ?
C45 C44 C43 124.3(14) . . ?
C33 C32 H32 119.1 . . ?
C31 C32 C33 121.7(13) . . ?
C31 C32 H32 119.1 . . ?
C30 C31 H31 120.7 . . ?
C32 C31 C30 118.6(13) . . ?
C32 C31 H31 120.7 . . ?
C19 C18 H18 120.5 . . ?
C17 C18 C19 119.1(14) . . ?
C17 C18 H18 120.5 . . ?
C15 C16 H16 121.3 . . ?
C17 C16 C15 117.3(15) . . ?
C17 C16 H16 121.3 . . ?
N12 C48 H48 118.8 . . ?
N12 C48 C47 122.5(14) . . ?
C47 C48 H48 118.8 . . ?
N6 C24 H24 118.1 . . ?
C23 C24 N6 123.8(15) . . ?
C23 C24 H24 118.1 . . ?
C5 C4 H4 120.4 . . ?
C3 C4 C5 119.3(15) . . ?
C3 C4 H4 120.4 . . ?
C1 C2 H2 121.0 . . ?
C3 C2 C1 118.0(15) . . ?
C3 C2 H2 121.0 . . ?
C9 C8 H8 119.2 . . ?
C7 C8 C9 121.5(13) . . ?
C7 C8 H8 119.2 . . ?
N6 C20 C19 115.0(13) . . ?
N6 C20 C21 120.6(15) . . ?
C21 C20 C19 124.2(14) . . ?
C4 C3 C2 120.2(14) . . ?
C4 C3 H3 119.9 . . ?
C2 C3 H3 119.9 . . ?
C25 C26 H26 120.8 . . ?
C27 C26 C25 118.4(15) . . ?
C27 C26 H26 120.8 . . ?
C12 C13 H13A 109.5 . . ?
C12 C13 H13B 109.5 . . ?
C12 C13 H13C 109.5 . . ?
H13A C13 H13B 109.5 . . ?
H13A C13 H13C 109.5 . . ?
H13B C13 H13C 109.5 . . ?
C36 C37 H37A 109.5 . . ?
C36 C37 H37B 109.5 . . ?
C36 C37 H37C 109.5 . . ?
H37A C37 H37B 109.5 . . ?
H37A C37 H37C 109.5 . . ?
H37B C37 H37C 109.5 . . ?
C28 C27 C26 118.7(14) . . ?
C28 C27 H27 120.6 . . ?
C26 C27 H27 120.6 . . ?
C24 C23 H23 120.4 . . ?
C24 C23 C22 119.2(16) . . ?
C22 C23 H23 120.4 . . ?
C48 C47 H47 121.0 . . ?
C46 C47 C48 118.0(16) . . ?
C46 C47 H47 121.0 . . ?
C43 C42 H42 120.5 . . ?
C41 C42 C43 119.0(14) . . ?
C41 C42 H42 120.5 . . ?
C23 C22 H22 120.9 . . ?
C21 C22 C23 118.1(14) . . ?
C21 C22 H22 120.9 . . ?
C18 C17 C16 121.4(14) . . ?
C18 C17 H17 119.3 . . ?
C16 C17 H17 119.3 . . ?
C39 C40 H40 120.1 . . ?
C41 C40 C39 119.8(15) . . ?
C41 C40 H40 120.1 . . ?
C20 C21 H21 119.8 . . ?
C22 C21 C20 120.3(15) . . ?
C22 C21 H21 119.8 . . ?
C44 C45 H45 120.1 . . ?
C46 C45 C44 119.8(16) . . ?
C46 C45 H45 120.1 . . ?
C47 C46 H46 119.8 . . ?
C45 C46 C47 120.4(15) . . ?
C45 C46 H46 119.8 . . ?
C42 C41 H41 119.2 . . ?
C40 C41 C42 121.5(14) . . ?
C40 C41 H41 119.2 . . ?
F1 B1 F4 109.3(18) . . ?
F1 B1 F3 111.7(17) . . ?
F2 B1 F1 112.8(16) . . ?
F2 B1 F4 105.5(16) . . ?
F2 B1 F3 112.3(19) . . ?
F3 B1 F4 104.7(15) . . ?
N13 C49 C50 174(3) . . ?
C49 C50 H50A 109.5 . . ?
C49 C50 H50B 109.5 . . ?
C49 C50 H50C 109.5 . . ?
H50A C50 H50B 109.5 . . ?
H50A C50 H50C 109.5 . . ?
H50B C50 H50C 109.5 . . ?
F6 B2 F7 107(2) . . ?
F6 B2 F5 111(2) . . ?
F8 B2 F6 113(2) . . ?
F8 B2 F7 108(2) . . ?
F8 B2 F5 110(2) . . ?
F5 B2 F7 108(2) . . ?
F12 B3 F10 107.7(17) . . ?
F12 B3 F11 102.1(18) . . ?
F9 B3 F12 110.6(17) . . ?
F9 B3 F10 113(2) . . ?
F9 B3 F11 113.1(18) . . ?
F10 B3 F11 109.5(16) . . ?

loop_
_geom_bond_atom_site_label_1
_geom_bond_atom_site_label_2
_geom_bond_distance
_geom_bond_site_symmetry_2
_geom_bond_publ_flag
Fe0A N3 1.992(10) . ?
Fe0A N7 1.989(9) . ?
Fe0A N9 2.006(10) . ?
Fe0A N2 1.890(9) . ?
Fe0A N1 1.990(10) . ?
Fe0A N8 1.907(9) . ?
Fe0B N11 2.124(10) 2_656 ?
Fe0B N5 2.140(10) . ?
Fe0B N10 2.130(10) 2_656 ?
Fe0B N4 2.133(10) . ?
Fe0B N6 2.352(11) . ?
Fe0B N12 2.303(11) 2_656 ?
N3 N4 1.325(13) . ?
N3 C11 1.352(14) . ?
N7 C29 1.390(15) . ?
N7 C25 1.347(16) . ?
N11 C39 1.357(17) . ?
N11 C43 1.360(16) . ?
N9 N10 1.329(12) . ?
N9 C35 1.375(15) . ?
N5 C15 1.338(17) . ?
N5 C19 1.342(15) . ?
N2 C10 1.359(16) . ?
N2 C6 1.357(16) . ?
N1 C1 1.326(16) . ?
N1 C5 1.363(15) . ?
N8 C34 1.380(15) . ?
N8 C30 1.345(15) . ?
N10 C38 1.378(15) . ?
N4 C14 1.369(15) . ?
N6 C24 1.352(18) . ?
N6 C20 1.358(17) . ?
C11 C12 1.399(17) . ?
C11 C10 1.454(17) . ?
N12 C44 1.358(16) . ?
N12 C48 1.324(17) . ?
F1 B1 1.33(2) . ?
C35 C34 1.426(17) . ?
C35 C36 1.386(17) . ?
F2 B1 1.33(2) . ?
F4 B1 1.44(2) . ?
C15 C14 1.450(18) . ?
C15 C16 1.425(18) . ?
C14 C12 1.396(17) . ?
C34 C33 1.413(18) . ?
C29 C30 1.438(18) . ?
C29 C28 1.375(18) . ?
C12 C13 1.506(17) . ?
C1 H1 0.9300 . ?
C1 C2 1.393(18) . ?
C10 C9 1.413(18) . ?
C5 C6 1.458(19) . ?
C5 C4 1.403(19) . ?
F3 B1 1.35(2) . ?
C38 C39 1.433(18) . ?
C38 C36 1.377(18) . ?
C39 C40 1.416(19) . ?
C19 C18 1.386(19) . ?
C19 C20 1.47(2) . ?
C36 C37 1.517(17) . ?
C6 C7 1.393(18) . ?
C30 C31 1.405(18) . ?
C9 H9 0.9300 . ?
C9 C8 1.386(19) . ?
C7 H7 0.9300 . ?
C7 C8 1.37(2) . ?
C33 H33 0.9300 . ?
C33 C32 1.382(19) . ?
C43 C44 1.476(19) . ?
C43 C42 1.412(19) . ?
C25 H25 0.9300 . ?
C25 C26 1.376(18) . ?
C28 H28 0.9300 . ?
C28 C27 1.36(2) . ?
C44 C45 1.38(2) . ?
C32 H32 0.9300 . ?
C32 C31 1.343(19) . ?
C31 H31 0.9300 . ?
C18 H18 0.9300 . ?
C18 C17 1.36(2) . ?
C16 H16 0.9300 . ?
C16 C17 1.38(2) . ?
C48 H48 0.9300 . ?
C48 C47 1.388(19) . ?
C24 H24 0.9300 . ?
C24 C23 1.34(2) . ?
C4 H4 0.9300 . ?
C4 C3 1.35(2) . ?
C2 H2 0.9300 . ?
C2 C3 1.36(2) . ?
C8 H8 0.9300 . ?
C20 C21 1.387(19) . ?
C3 H3 0.9300 . ?
C26 H26 0.9300 . ?
C26 C27 1.370(19) . ?
C13 H13A 0.9600 . ?
C13 H13B 0.9600 . ?
C13 H13C 0.9600 . ?
C37 H37A 0.9600 . ?
C37 H37B 0.9600 . ?
C37 H37C 0.9600 . ?
C27 H27 0.9300 . ?
C23 H23 0.9300 . ?
C23 C22 1.39(2) . ?
C47 H47 0.9300 . ?
C47 C46 1.37(2) . ?
C42 H42 0.9300 . ?
C42 C41 1.36(2) . ?
C22 H22 0.9300 . ?
C22 C21 1.38(2) . ?
C17 H17 0.9300 . ?
C40 H40 0.9300 . ?
C40 C41 1.35(2) . ?
C21 H21 0.9300 . ?
C45 H45 0.9300 . ?
C45 C46 1.33(2) . ?
C46 H46 0.9300 . ?
C41 H41 0.9300 . ?
C49 N13 1.17(3) . ?
C49 C50 1.42(3) . ?
C50 H50A 0.9600 . ?
C50 H50B 0.9600 . ?
C50 H50C 0.9600 . ?
F6 B2 1.35(3) . ?
F7 B2 1.35(3) . ?
F8 B2 1.35(3) . ?
F5 B2 1.35(3) . ?
B3 F12 1.324(16) . ?
B3 F9 1.320(16) . ?
B3 F10 1.324(16) . ?
B3 F11 1.328(16) . ?

loop_
_geom_torsion_atom_site_label_1
_geom_torsion_atom_site_label_2
_geom_torsion_atom_site_label_3
_geom_torsion_atom_site_label_4
_geom_torsion
_geom_torsion_site_symmetry_1
_geom_torsion_site_symmetry_2
_geom_torsion_site_symmetry_3
_geom_torsion_site_symmetry_4
_geom_torsion_publ_flag
Fe0A N3 N4 Fe0B 36.4(17) . . . . ?
Fe0A N3 N4 C14 -155.4(9) . . . . ?
Fe0A N3 C11 C12 159.8(8) . . . . ?
Fe0A N3 C11 C10 -18.5(12) . . . . ?
Fe0A N7 C29 C30 -4.0(13) . . . . ?
Fe0A N7 C29 C28 174.9(9) . . . . ?
Fe0A N7 C25 C26 -176.7(11) . . . . ?
Fe0A N9 N10 Fe0B 38.7(16) . . . 2_656 ?
Fe0A N9 N10 C38 -151.4(9) . . . . ?
Fe0A N9 C35 C34 -18.0(12) . . . . ?
Fe0A N9 C35 C36 157.2(8) . . . . ?
Fe0A N2 C10 C11 4.5(13) . . . . ?
Fe0A N2 C10 C9 -170.0(9) . . . . ?
Fe0A N2 C6 C5 -3.6(13) . . . . ?
Fe0A N2 C6 C7 171.0(9) . . . . ?
Fe0A N1 C1 C2 -168.4(10) . . . . ?
Fe0A N1 C5 C6 -7.3(13) . . . . ?
Fe0A N1 C5 C4 170.5(10) . . . . ?
Fe0A N8 C34 C35 2.9(13) . . . . ?
Fe0A N8 C34 C33 -174.6(9) . . . . ?
Fe0A N8 C30 C29 -0.8(13) . . . . ?
Fe0A N8 C30 C31 174.5(9) . . . . ?
Fe0B N11 C39 C38 -18.4(15) 2_656 . . . ?
Fe0B N11 C39 C40 160.7(11) 2_656 . . . ?
Fe0B N11 C43 C44 23.9(15) 2_656 . . . ?
Fe0B N11 C43 C42 -159.4(11) 2_656 . . . ?
Fe0B N5 C15 C14 -14.0(14) . . . . ?
Fe0B N5 C15 C16 165.6(10) . . . . ?
Fe0B N5 C19 C18 -165.8(10) . . . . ?
Fe0B N5 C19 C20 14.9(15) . . . . ?
Fe0B N10 C38 C39 -6.6(14) 2_656 . . . ?
Fe0B N10 C38 C36 173.1(8) 2_656 . . . ?
Fe0B N4 C14 C15 -6.3(13) . . . . ?
Fe0B N4 C14 C12 172.3(8) . . . . ?
Fe0B N6 C24 C23 179.0(12) . . . . ?
Fe0B N6 C20 C19 -3.8(14) . . . . ?
Fe0B N6 C20 C21 -179.4(10) . . . . ?
Fe0B N12 C44 C43 -1.7(14) 2_656 . . . ?
Fe0B N12 C44 C45 -179.6(11) 2_656 . . . ?
Fe0B N12 C48 C47 175.8(9) 2_656 . . . ?
N3 Fe0A N2 C10 -11.4(9) . . . . ?
N3 Fe0A N2 C6 178.5(9) . . . . ?
N3 N4 C14 C15 -177.8(10) . . . . ?
N3 N4 C14 C12 0.8(13) . . . . ?
N3 C11 C12 C14 3.2(13) . . . . ?
N3 C11 C12 C13 -175.1(12) . . . . ?
N3 C11 C10 N2 9.7(14) . . . . ?
N3 C11 C10 C9 -176.4(12) . . . . ?
N7 Fe0A N2 C10 74.2(9) . . . . ?
N7 Fe0A N2 C6 -95.9(9) . . . . ?
N7 C29 C30 N8 3.2(15) . . . . ?
N7 C29 C30 C31 -171.8(12) . . . . ?
N7 C29 C28 C27 3(2) . . . . ?
N7 C25 C26 C27 1(2) . . . . ?
N11 C39 C40 C41 0(2) . . . . ?
N11 C43 C44 N12 -13.3(17) . . . . ?
N11 C43 C44 C45 164.5(13) . . . . ?
N11 C43 C42 C41 -1(2) . . . . ?
N9 Fe0A N2 C10 -108.6(9) . . . . ?
N9 Fe0A N2 C6 81.3(9) . . . . ?
N9 N10 C38 C39 -179.4(10) . . . . ?
N9 N10 C38 C36 0.3(13) . . . . ?
N9 C35 C34 N8 10.3(15) . . . . ?
N9 C35 C34 C33 -172.6(12) . . . . ?
N9 C35 C36 C38 2.4(13) . . . . ?
N9 C35 C36 C37 -172.4(12) . . . . ?
N5 C15 C14 N4 13.7(17) . . . . ?
N5 C15 C14 C12 -164.5(12) . . . . ?
N5 C15 C16 C17 1(2) . . . . ?
N5 C19 C18 C17 1(2) . . . . ?
N5 C19 C20 N6 -6.1(17) . . . . ?
N5 C19 C20 C21 169.3(12) . . . . ?
N2 C10 C9 C8 -0.3(18) . . . . ?
N2 C6 C7 C8 -1.8(19) . . . . ?
N1 Fe0A N2 C10 169.9(9) . . . . ?
N1 Fe0A N2 C6 -0.2(9) . . . . ?
N1 C1 C2 C3 -3(2) . . . . ?
N1 C5 C6 N2 7.0(15) . . . . ?
N1 C5 C6 C7 -167.2(12) . . . . ?
N1 C5 C4 C3 1(2) . . . . ?
N8 C34 C33 C32 2.2(19) . . . . ?
N8 C30 C31 C32 -2.1(19) . . . . ?
N10 N9 C35 C34 -177.5(9) . . . . ?
N10 N9 C35 C36 -2.3(12) . . . . ?
N10 C38 C39 N11 16.5(17) . . . . ?
N10 C38 C39 C40 -162.6(14) . . . . ?
N10 C38 C36 C35 -1.7(14) . . . . ?
N10 C38 C36 C37 173.0(13) . . . . ?
N4 N3 C11 C12 -3.0(13) . . . . ?
N4 N3 C11 C10 178.7(9) . . . . ?
N4 C14 C12 C11 -2.4(13) . . . . ?
N4 C14 C12 C13 175.9(12) . . . . ?
N6 C24 C23 C22 1(3) . . . . ?
N6 C20 C21 C22 -1(2) . . . . ?
C11 N3 N4 Fe0B -166.9(9) . . . . ?
C11 N3 N4 C14 1.3(12) . . . . ?
C11 C10 C9 C8 -173.6(12) . . . . ?
N12 C44 C45 C46 4(2) . . . . ?
N12 C48 C47 C46 2(2) . . . . ?
C35 N9 N10 Fe0B -168.8(8) . . . 2_656 ?
C35 N9 N10 C38 1.2(12) . . . . ?
C35 C34 C33 C32 -174.8(13) . . . . ?
C15 N5 C19 C18 1.6(19) . . . . ?
C15 N5 C19 C20 -177.7(11) . . . . ?
C15 C14 C12 C11 175.9(12) . . . . ?
C15 C14 C12 C13 -6(2) . . . . ?
C15 C16 C17 C18 2(2) . . . . ?
C14 C15 C16 C17 -179.4(13) . . . . ?
C34 N8 C30 C29 -170.4(10) . . . . ?
C34 N8 C30 C31 4.8(17) . . . . ?
C34 C35 C36 C38 176.3(13) . . . . ?
C34 C35 C36 C37 2(2) . . . . ?
C34 C33 C32 C31 0(2) . . . . ?
C29 N7 C25 C26 1.6(19) . . . . ?
C29 C30 C31 C32 172.5(12) . . . . ?
C29 C28 C27 C26 -1(2) . . . . ?
C12 C11 C10 N2 -168.1(12) . . . . ?
C12 C11 C10 C9 6(2) . . . . ?
C1 N1 C5 C6 179.3(11) . . . . ?
C1 N1 C5 C4 -2.8(18) . . . . ?
C1 C2 C3 C4 0(2) . . . . ?
C10 N2 C6 C5 -173.6(10) . . . . ?
C10 N2 C6 C7 1.1(18) . . . . ?
C10 C11 C12 C14 -178.9(13) . . . . ?
C10 C11 C12 C13 3(2) . . . . ?
C10 C9 C8 C7 -1(2) . . . . ?
C5 N1 C1 C2 3.8(19) . . . . ?
C5 C6 C7 C8 171.9(13) . . . . ?
C5 C4 C3 C2 1(2) . . . . ?
C38 C39 C40 C41 178.9(15) . . . . ?
C39 N11 C43 C44 -175.6(12) . . . . ?
C39 N11 C43 C42 1(2) . . . . ?
C39 C38 C36 C35 178.0(13) . . . . ?
C39 C38 C36 C37 -7(2) . . . . ?
C39 C40 C41 C42 0(3) . . . . ?
C19 N5 C15 C14 177.8(10) . . . . ?
C19 N5 C15 C16 -2.6(18) . . . . ?
C19 C18 C17 C16 -3(2) . . . . ?
C19 C20 C21 C22 -175.9(14) . . . . ?
C36 C35 C34 N8 -163.3(12) . . . . ?
C36 C35 C34 C33 14(2) . . . . ?
C36 C38 C39 N11 -163.1(13) . . . . ?
C36 C38 C39 C40 18(3) . . . . ?
C6 N2 C10 C11 174.5(10) . . . . ?
C6 N2 C10 C9 0.0(17) . . . . ?
C6 C5 C4 C3 178.4(13) . . . . ?
C6 C7 C8 C9 2(2) . . . . ?
C30 N8 C34 C35 172.7(10) . . . . ?
C30 N8 C34 C33 -4.8(17) . . . . ?
C30 C29 C28 C27 -177.7(13) . . . . ?
C33 C32 C31 C30 -1(2) . . . . ?
C43 N11 C39 C38 -179.6(11) . . . . ?
C43 N11 C39 C40 0(2) . . . . ?
C43 C44 C45 C46 -173.7(15) . . . . ?
C43 C42 C41 C40 1(3) . . . . ?
C25 N7 C29 C30 177.4(11) . . . . ?
C25 N7 C29 C28 -3.6(18) . . . . ?
C25 C26 C27 C28 -1(2) . . . . ?
C28 C29 C30 N8 -175.7(12) . . . . ?
C28 C29 C30 C31 9(2) . . . . ?
C44 N12 C48 C47 2(2) . . . . ?
C44 C43 C42 C41 174.9(15) . . . . ?
C44 C45 C46 C47 0(3) . . . . ?
C18 C19 C20 N6 174.6(12) . . . . ?
C18 C19 C20 C21 -10(2) . . . . ?
C16 C15 C14 N4 -165.9(12) . . . . ?
C16 C15 C14 C12 16(2) . . . . ?
C48 N12 C44 C43 172.6(12) . . . . ?
C48 N12 C44 C45 -5(2) . . . . ?
C48 C47 C46 C45 -3(2) . . . . ?
C24 N6 C20 C19 175.8(13) . . . . ?
C24 N6 C20 C21 0.2(19) . . . . ?
C24 C23 C22 C21 -2(2) . . . . ?
C4 C5 C6 N2 -170.7(12) . . . . ?
C4 C5 C6 C7 15(2) . . . . ?
C20 N6 C24 C23 -1(2) . . . . ?
C20 C19 C18 C17 -179.8(14) . . . . ?
C23 C22 C21 C20 1(2) . . . . ?
C42 C43 C44 N12 170.2(14) . . . . ?
C42 C43 C44 C45 -12(2) . . . . ?
